data_7119164
loop_
_publ_author_name
'Lynne H. Thomas'
'Craig Wales'
'Chick C. Wilson'

_publ_section_title
;
 Selective preparation of elusive and alternative single component
 polymorphic solid forms through multi-component crystallisation routes
;
_journal_name_full Chem.Commun.
_journal_page_first 7372
_journal_volume 52
_journal_year 2016
_chemical_formula_sum 'C46 H43 N9 O13 S3'
_chemical_formula_weight 1026.08
_chemical_name_systematic 'piroxicam methanol solvate'
_space_group_IT_number 2
_symmetry_cell_setting triclinic
_symmetry_space_group_name_Hall '-P 1'
_symmetry_space_group_name_H-M 'P -1'
_atom_sites_solution_hydrogens geom
_atom_sites_solution_primary direct
_atom_sites_solution_secondary difmap
_audit_creation_method SHELXL-97
_audit_update_record
;
2016-02-01 deposited with the CCDC.
2016-04-01 downloaded from the CCDC.
;
_cell_angle_alpha 84.077(7)
_cell_angle_beta 89.174(7)
_cell_angle_gamma 83.327(6)
_cell_formula_units_Z 2
_cell_length_a 7.0374(19)
_cell_length_b 12.917(4)
_cell_length_c 25.467(8)
_cell_measurement_reflns_used 5509
_cell_measurement_temperature 100(2)
_cell_measurement_theta_max 21.18
_cell_measurement_theta_min 3.02
_cell_volume 2287.0(12)
_computing_cell_refinement 'CrystalClear 1.4.0 (Rigaku, 2008)'
_computing_data_collection 'CrystalClear 1.4.0 (Rigaku, 2008)'
_computing_data_reduction 'CrystalClear 1.4.0 (Rigaku, 2008)'
_computing_structure_refinement 'SHELXL-97 (Sheldrick, 2008)'
_computing_structure_solution 'SHELXS-97 (Sheldrick, 2008)'
_diffrn_ambient_temperature 100(2)
_diffrn_measured_fraction_theta_full 0.994
_diffrn_measured_fraction_theta_max 0.994
_diffrn_measurement_device_type 'Rigaku R-AXIS RAPID IP Image Plate'
_diffrn_measurement_method 'Image plate'
_diffrn_radiation_monochromator graphite
_diffrn_radiation_source 'fine-focus sealed tube'
_diffrn_radiation_type MoK\a
_diffrn_radiation_wavelength 0.71075
_diffrn_reflns_av_R_equivalents 0.2357
_diffrn_reflns_av_sigmaI/netI 0.2334
_diffrn_reflns_limit_h_max 6
_diffrn_reflns_limit_h_min -7
_diffrn_reflns_limit_k_max 12
_diffrn_reflns_limit_k_min -12
_diffrn_reflns_limit_l_max 25
_diffrn_reflns_limit_l_min -25
_diffrn_reflns_number 14992
_diffrn_reflns_theta_full 20.82
_diffrn_reflns_theta_max 20.82
_diffrn_reflns_theta_min 3.02
_exptl_absorpt_coefficient_mu 0.236
_exptl_absorpt_correction_T_max 1.0000
_exptl_absorpt_correction_T_min 0.2351
_exptl_absorpt_correction_type multi-scan
_exptl_absorpt_process_details 'ABSCOR, Rigaku 1995'
_exptl_crystal_colour yellow
_exptl_crystal_density_diffrn 1.490
_exptl_crystal_density_method 'not measured'
_exptl_crystal_description needle
_exptl_crystal_F_000 1032
_refine_diff_density_max 1.498
_refine_diff_density_min -1.383
_refine_diff_density_rms 0.192
_refine_ls_extinction_method none
_refine_ls_goodness_of_fit_ref 1.440
_refine_ls_hydrogen_treatment mixed
_refine_ls_matrix_type full
_refine_ls_number_parameters 292
_refine_ls_number_reflns 4731
_refine_ls_number_restraints 1
_refine_ls_restrained_S_all 1.440
_refine_ls_R_factor_all 0.3371
_refine_ls_R_factor_gt 0.2271
_refine_ls_shift/su_max 0.023
_refine_ls_shift/su_mean 0.004
_refine_ls_structure_factor_coef Fsqd
_refine_ls_weighting_details 'calc w=1/[\s^2^(Fo^2^)+(0.2000P)^2^+0.0000P] where P=(Fo^2^+2Fc^2^)/3'
_refine_ls_weighting_scheme calc
_refine_ls_wR_factor_gt 0.4776
_refine_ls_wR_factor_ref 0.5325
_reflns_number_gt 2059
_reflns_number_total 4731
_reflns_threshold_expression >2sigma(I)
_cod_data_source_file c6cc01027j2.cif
_cod_data_source_block shelxl_4
_cod_original_sg_symbol_H-M P-1
_cod_database_code 7119164

loop_
_symmetry_equiv_pos_as_xyz
'x, y, z'
'-x, -y, -z'

loop_
_atom_site_label
_atom_site_type_symbol
_atom_site_fract_x
_atom_site_fract_y
_atom_site_fract_z
_atom_site_U_iso_or_equiv
_atom_site_adp_type
_atom_site_occupancy
_atom_site_symmetry_multiplicity
_atom_site_calc_flag
_atom_site_refinement_flags
_atom_site_disorder_assembly
_atom_site_disorder_group
O13 O 0.789(2) 0.2981(13) 0.3820(6) 0.066(5) Uiso 1 1 d D . .
C46 C 0.069(3) 0.628(2) 0.2718(10) 0.072(8) Uiso 1 1 d . . .
H23 H 0.0118 0.5703 0.2606 0.107 Uiso 1 1 calc R . .
H25 H 0.0438 0.6880 0.2462 0.107 Uiso 1 1 calc R . .
H24 H 0.0157 0.6450 0.3053 0.107 Uiso 1 1 calc R . .
C50 C 0.876(4) 0.391(2) 0.3736(11) 0.077(8) Uiso 1 1 d . . .
H40 H 0.8428 0.4334 0.4020 0.116 Uiso 1 1 calc R . .
H41 H 0.8321 0.4291 0.3408 0.116 Uiso 1 1 calc R . .
H39 H 1.0123 0.3742 0.3723 0.116 Uiso 1 1 calc R . .
C30 C 0.260(3) 0.753(2) 0.0742(9) 0.056(7) Uiso 1 1 d . . .
H29 H 0.2435 0.8214 0.0585 0.067 Uiso 1 1 calc R . .
H44 H 0.661(5) 0.300(17) 0.385(8) 0.084 Uiso 1 1 d D . .
S2 S 0.1595(9) 0.1224(6) 0.0204(3) 0.062(2) Uiso 1 1 d . . .
O7 O 0.231(2) 0.0118(13) 0.0358(6) 0.069(5) Uiso 1 1 d . . .
O8 O 0.330(2) 0.3501(13) 0.1096(6) 0.066(5) Uiso 1 1 d . . .
N4 N 0.309(3) 0.1921(16) 0.0440(8) 0.061(6) Uiso 1 1 d . . .
N5 N 0.277(2) 0.4809(16) 0.0392(8) 0.065(6) Uiso 1 1 d . . .
H31 H 0.2681 0.4927 0.0054 0.078 Uiso 1 1 calc R . .
N6 N 0.311(2) 0.5522(16) 0.1197(8) 0.059(6) Uiso 1 1 d . . .
H26 H 0.3342 0.4890 0.1343 0.071 Uiso 1 1 calc R . .
O6 O -0.028(2) 0.1587(12) 0.0331(6) 0.061(5) Uiso 1 1 d . . .
O5 O 0.225(2) 0.4306(14) -0.0533(7) 0.071(5) Uiso 1 1 d . . .
C23 C 0.276(3) 0.3049(19) 0.0215(10) 0.056(7) Uiso 1 1 d . . .
C18 C 0.179(3) 0.074(2) -0.0831(9) 0.053(6) Uiso 1 1 d . . .
H35 H 0.1805 0.0040 -0.0696 0.064 Uiso 1 1 calc R . .
C16 C 0.221(3) 0.2026(19) -0.1575(10) 0.061(7) Uiso 1 1 d . . .
H33 H 0.2296 0.2210 -0.1937 0.074 Uiso 1 1 calc R . .
C24 C 0.290(3) 0.3769(19) 0.0613(9) 0.049(6) Uiso 1 1 d . . .
C27 C 0.283(4) 0.735(2) 0.1272(11) 0.085(9) Uiso 1 1 d . . .
H28 H 0.2815 0.7907 0.1478 0.102 Uiso 1 1 calc R . .
C20 C 0.228(3) 0.253(2) -0.0691(10) 0.062(7) Uiso 1 1 d . . .
C22 C 0.248(3) 0.3329(19) -0.0308(9) 0.055(6) Uiso 1 1 d . . .
C26 C 0.260(3) 0.6688(19) 0.0417(10) 0.056(7) Uiso 1 1 d . . .
H30 H 0.2476 0.6813 0.0052 0.068 Uiso 1 1 calc R . .
C28 C 0.309(3) 0.631(2) 0.1506(11) 0.071(8) Uiso 1 1 d . . .
H27 H 0.3249 0.6165 0.1869 0.085 Uiso 1 1 calc R . .
C17 C 0.190(3) 0.0976(18) -0.1373(9) 0.054(6) Uiso 1 1 d . . .
H34 H 0.1761 0.0471 -0.1601 0.065 Uiso 1 1 calc R . .
C21 C 0.241(3) 0.280(2) -0.1204(11) 0.079(8) Uiso 1 1 d . . .
H32 H 0.2619 0.3477 -0.1328 0.094 Uiso 1 1 calc R . .
C29 C 0.524(3) 0.152(2) 0.0496(10) 0.076(8) Uiso 1 1 d . . .
H36 H 0.5810 0.1493 0.0152 0.113 Uiso 1 1 calc R . .
H37 H 0.5381 0.0824 0.0680 0.113 Uiso 1 1 calc R . .
H38 H 0.5864 0.1976 0.0691 0.113 Uiso 1 1 calc R . .
C19 C 0.167(3) 0.151(2) -0.0474(10) 0.064(7) Uiso 1 1 d . . .
C25 C 0.278(3) 0.5663(19) 0.0676(9) 0.052(6) Uiso 1 1 d . . .
S1 S -0.3260(9) 1.0182(6) 0.4323(3) 0.063(2) Uiso 1 1 d . . .
O2 O -0.139(2) 1.0131(13) 0.2499(6) 0.063(5) Uiso 1 1 d . . .
O4 O -0.3001(18) 1.0646(11) 0.4808(6) 0.049(4) Uiso 1 1 d . . .
O3 O -0.5093(19) 1.0350(11) 0.4111(6) 0.054(4) Uiso 1 1 d . . .
C6 C -0.250(3) 0.885(2) 0.4427(11) 0.068(7) Uiso 1 1 d . . .
C8 C -0.175(3) 1.0029(19) 0.3414(9) 0.052(6) Uiso 1 1 d . . .
N1 N -0.176(3) 1.0584(17) 0.3889(8) 0.073(6) Uiso 1 1 d . . .
N2 N -0.169(2) 1.1694(15) 0.2881(7) 0.052(5) Uiso 1 1 d . . .
H5 H -0.1806 1.1967 0.3175 0.062 Uiso 1 1 calc R . .
C2 C -0.215(3) 0.7189(18) 0.4974(9) 0.049(6) Uiso 1 1 d . . .
H2 H -0.2191 0.6808 0.5304 0.059 Uiso 1 1 calc R . .
O1 O -0.156(2) 0.8416(14) 0.3043(7) 0.083(6) Uiso 1 1 d . . .
H42 H -0.1551 0.8829 0.2776 0.125 Uiso 1 1 calc R . .
C7 C -0.175(3) 0.8952(19) 0.3471(9) 0.048(6) Uiso 1 1 d . . .
C10 C -0.167(3) 1.2409(19) 0.2402(9) 0.049(6) Uiso 1 1 d . . .
C15 C 0.023(3) 1.074(2) 0.4089(10) 0.073(8) Uiso 1 1 d . . .
H12 H 0.0917 1.0074 0.4205 0.109 Uiso 1 1 calc R . .
H11 H 0.0084 1.1165 0.4379 0.109 Uiso 1 1 calc R . .
H10 H 0.0924 1.1088 0.3809 0.109 Uiso 1 1 calc R . .
C1 C -0.255(3) 0.8271(17) 0.4929(9) 0.044(6) Uiso 1 1 d . . .
H1 H -0.2856 0.8615 0.5228 0.053 Uiso 1 1 calc R . .
C3 C -0.170(3) 0.668(2) 0.4538(10) 0.064(7) Uiso 1 1 d . . .
H3 H -0.1527 0.5949 0.4572 0.077 Uiso 1 1 calc R . .
C5 C -0.192(3) 0.833(2) 0.3959(9) 0.057(7) Uiso 1 1 d . . .
C4 C -0.149(3) 0.7242(19) 0.4024(10) 0.059(7) Uiso 1 1 d . . .
H4 H -0.1065 0.6882 0.3739 0.071 Uiso 1 1 calc R . .
C12 C 0.148(3) 0.706(2) -0.1473(10) 0.061(7) Uiso 1 1 d . . .
H8 H 0.1255 0.7220 -0.1128 0.073 Uiso 1 1 calc R . .
C9 C -0.156(3) 1.066(2) 0.2904(10) 0.060(7) Uiso 1 1 d . . .
C14 C -0.217(4) 1.420(2) 0.2137(12) 0.086(9) Uiso 1 1 d . . .
H7 H -0.2490 1.4886 0.2208 0.104 Uiso 1 1 calc R . .
N3 N -0.204(3) 1.3407(19) 0.2544(9) 0.082(7) Uiso 1 1 d . . .
C13 C 0.182(4) 0.604(3) -0.1591(12) 0.096(10) Uiso 1 1 d . . .
H9 H 0.1820 0.5495 -0.1322 0.115 Uiso 1 1 calc R . .
C11 C -0.149(3) 1.213(2) 0.1902(9) 0.055(7) Uiso 1 1 d . . .
H6 H -0.1385 1.1430 0.1839 0.067 Uiso 1 1 calc R . .
S3 S 0.4165(12) 0.6745(7) 0.2927(3) 0.093(3) Uiso 1 1 d . . .
O12 O 0.388(2) 0.3754(14) 0.3803(6) 0.070(5) Uiso 1 1 d . . .
C36 C 0.352(3) 0.564(2) 0.3871(9) 0.056(7) Uiso 1 1 d . . .
O11 O 0.299(2) 0.4262(14) 0.2172(7) 0.081(5) Uiso 1 1 d . . .
C38 C 0.361(3) 0.4710(18) 0.3562(9) 0.045(6) Uiso 1 1 d . . .
C37 C 0.333(3) 0.488(2) 0.3022(10) 0.065(7) Uiso 1 1 d . . .
O9 O 0.343(2) 0.7811(14) 0.2687(6) 0.074(5) Uiso 1 1 d . . .
N8 N 0.348(2) 0.3029(15) 0.2882(7) 0.055(5) Uiso 1 1 d . . .
H17 H 0.3619 0.2922 0.3219 0.066 Uiso 1 1 calc R . .
N9 N 0.327(2) 0.2276(16) 0.2099(8) 0.060(6) Uiso 1 1 d . . .
H22 H 0.3135 0.2894 0.1933 0.071 Uiso 1 1 calc R . .
C41 C 0.362(3) 0.113(2) 0.2899(11) 0.065(7) Uiso 1 1 d . . .
H18 H 0.3692 0.1027 0.3266 0.078 Uiso 1 1 calc R . .
C35 C 0.376(4) 0.661(3) 0.3604(12) 0.086(9) Uiso 1 1 d . . .
N7 N 0.285(3) 0.5989(19) 0.2774(9) 0.081(7) Uiso 1 1 d . . .
C40 C 0.350(3) 0.216(2) 0.2615(10) 0.055(7) Uiso 1 1 d . . .
C39 C 0.326(3) 0.406(2) 0.2662(10) 0.063(7) Uiso 1 1 d . . .
O10 O 0.608(3) 0.6321(15) 0.2815(7) 0.089(6) Uiso 1 1 d . . .
C44 C 0.323(3) 0.1441(18) 0.1829(9) 0.047(6) Uiso 1 1 d . . .
H21 H 0.3127 0.1553 0.1463 0.056 Uiso 1 1 calc R . .
C43 C 0.334(3) 0.043(2) 0.2064(10) 0.061(7) Uiso 1 1 d . . .
H20 H 0.3227 -0.0141 0.1873 0.073 Uiso 1 1 calc R . .
C33 C 0.326(4) 0.743(3) 0.4472(12) 0.092(9) Uiso 1 1 d . . .
H14 H 0.3092 0.7993 0.4671 0.111 Uiso 1 1 calc R . .
C32 C 0.328(3) 0.639(2) 0.4690(11) 0.070(8) Uiso 1 1 d . . .
H15 H 0.3119 0.6282 0.5054 0.084 Uiso 1 1 calc R . .
C42 C 0.362(3) 0.031(2) 0.2608(10) 0.065(7) Uiso 1 1 d . . .
H19 H 0.3815 -0.0366 0.2780 0.078 Uiso 1 1 calc R . .
C31 C 0.351(3) 0.549(2) 0.4415(9) 0.059(7) Uiso 1 1 d . . .
H16 H 0.3652 0.4820 0.4594 0.071 Uiso 1 1 calc R . .
C34 C 0.353(5) 0.753(3) 0.3935(16) 0.130(13) Uiso 1 1 d . . .
H13 H 0.3561 0.8200 0.3765 0.156 Uiso 1 1 calc R . .

loop_
_atom_type_symbol
_atom_type_description
_atom_type_scat_dispersion_real
_atom_type_scat_dispersion_imag
_atom_type_scat_source
C C 0.0030 0.0020 'International Tables Vol C Tables 4.2.6.8 and 6.1.1.4'
H H 0.0000 0.0000 'International Tables Vol C Tables 4.2.6.8 and 6.1.1.4'
N N 0.0060 0.0030 'International Tables Vol C Tables 4.2.6.8 and 6.1.1.4'
O O 0.0110 0.0060 'International Tables Vol C Tables 4.2.6.8 and 6.1.1.4'
S S 0.1250 0.1230 'International Tables Vol C Tables 4.2.6.8 and 6.1.1.4'

loop_
_geom_angle_atom_site_label_1
_geom_angle_atom_site_label_2
_geom_angle_atom_site_label_3
_geom_angle
_geom_angle_site_symmetry_1
_geom_angle_site_symmetry_3
C50 O13 H44 121(10) . .
N7 C46 H23 109.5 . .
N7 C46 H25 109.5 . .
H23 C46 H25 109.5 . .
N7 C46 H24 109.5 . .
H23 C46 H24 109.5 . .
H25 C46 H24 109.5 . .
O13 C50 H40 109.5 . .
O13 C50 H41 109.5 . .
H40 C50 H41 109.5 . .
O13 C50 H39 109.5 . .
H40 C50 H39 109.5 . .
H41 C50 H39 109.5 . .
C27 C30 C26 122(3) . .
C27 C30 H29 119.0 . .
C26 C30 H29 119.0 . .
O6 S2 O7 119.1(9) . .
O6 S2 N4 110.7(11) . .
O7 S2 N4 106.5(10) . .
O6 S2 C19 103.2(11) . .
O7 S2 C19 111.0(12) . .
N4 S2 C19 105.7(11) . .
C23 N4 C29 112.6(16) . .
C23 N4 S2 111.7(15) . .
C29 N4 S2 121.1(17) . .
C25 N5 C24 125(2) . .
C25 N5 H31 117.6 . .
C24 N5 H31 117.6 . .
C25 N6 C28 124(2) . .
C25 N6 H26 118.0 . .
C28 N6 H26 118.0 . .
C22 C23 C24 125(2) . .
C22 C23 N4 122(2) . .
C24 C23 N4 113(2) . .
C17 C18 C19 123(2) . .
C17 C18 H35 118.6 . .
C19 C18 H35 118.6 . .
C17 C16 C21 119(2) . .
C17 C16 H33 120.4 . .
C21 C16 H33 120.4 . .
O8 C24 N5 122(2) . .
O8 C24 C23 125(2) . .
N5 C24 C23 112(2) . .
C30 C27 C28 119(3) . .
C30 C27 H28 120.7 . .
C28 C27 H28 120.7 . .
C21 C20 C19 122(3) . .
C21 C20 C22 119(2) . .
C19 C20 C22 117(2) . .
O5 C22 C23 125(2) . .
O5 C22 C20 113(2) . .
C23 C22 C20 122(2) . .
C25 C26 C30 117(2) . .
C25 C26 H30 121.6 . .
C30 C26 H30 121.6 . .
N6 C28 C27 119(3) . .
N6 C28 H27 120.4 . .
C27 C28 H27 120.4 . .
C18 C17 C16 118(2) . .
C18 C17 H34 120.9 . .
C16 C17 H34 120.9 . .
C20 C21 C16 120(3) . .
C20 C21 H32 120.1 . .
C16 C21 H32 120.1 . .
N4 C29 H36 109.5 . .
N4 C29 H37 109.5 . .
H36 C29 H37 109.5 . .
N4 C29 H38 109.5 . .
H36 C29 H38 109.5 . .
H37 C29 H38 109.5 . .
C18 C19 C20 115(2) . .
C18 C19 S2 123.2(19) . .
C20 C19 S2 119(2) . .
N6 C25 N5 120(2) . .
N6 C25 C26 119(2) . .
N5 C25 C26 120(2) . .
O3 S1 O4 116.1(9) . .
O3 S1 N1 109.5(10) . .
O4 S1 N1 109.2(10) . .
O3 S1 C6 110.3(11) . .
O4 S1 C6 108.5(12) . .
N1 S1 C6 102.3(12) . .
C1 C6 C5 121(2) . .
C1 C6 S1 123(2) . .
C5 C6 S1 116.1(19) . .
C7 C8 N1 119(2) . .
C7 C8 C9 124(2) . .
N1 C8 C9 117(2) . .
C8 N1 C15 115.1(18) . .
C8 N1 S1 112.0(16) . .
C15 N1 S1 116.8(16) . .
C9 N2 C10 126(2) . .
C9 N2 H5 117.1 . .
C10 N2 H5 117.1 . .
C3 C2 C1 121(2) . .
C3 C2 H2 119.7 . .
C1 C2 H2 119.7 . .
C7 O1 H42 109.5 . .
O1 C7 C8 120(2) . .
O1 C7 C5 115(2) . .
C8 C7 C5 125(2) . .
C11 C10 N3 126(2) . .
C11 C10 N2 126(2) . .
N3 C10 N2 107(2) . .
N1 C15 H12 109.5 . .
N1 C15 H11 109.5 . .
H12 C15 H11 109.5 . .
N1 C15 H10 109.5 . .
H12 C15 H10 109.5 . .
H11 C15 H10 109.5 . .
C2 C1 C6 120(2) . .
C2 C1 H1 120.1 . .
C6 C1 H1 120.1 . .
C2 C3 C4 122(3) . .
C2 C3 H3 119.2 . .
C4 C3 H3 119.2 . .
C4 C5 C7 124(2) . .
C4 C5 C6 117(2) . .
C7 C5 C6 119(2) . .
C5 C4 C3 120(2) . .
C5 C4 H4 120.2 . .
C3 C4 H4 120.2 . .
C13 C12 C11 118(3) . 2_575
C13 C12 H8 121.2 . .
C11 C12 H8 121.2 2_575 .
O2 C9 N2 125(2) . .
O2 C9 C8 115(2) . .
N2 C9 C8 120(2) . .
N3 C14 C13 121(3) . 2_575
N3 C14 H7 119.7 . .
C13 C14 H7 119.7 2_575 .
C10 N3 C14 116(2) . .
C12 C13 C14 121(3) . 2_575
C12 C13 H9 119.8 . .
C14 C13 H9 119.7 2_575 .
C10 C11 C12 119(2) . 2_575
C10 C11 H6 120.7 . .
C12 C11 H6 120.7 2_575 .
O10 S3 O9 119.5(11) . .
O10 S3 N7 107.6(14) . .
O9 S3 N7 108.2(12) . .
O10 S3 C35 109.9(13) . .
O9 S3 C35 111.1(14) . .
N7 S3 C35 98.3(13) . .
C31 C36 C35 121(3) . .
C31 C36 C38 120(2) . .
C35 C36 C38 119(2) . .
O12 C38 C37 121(2) . .
O12 C38 C36 120(2) . .
C37 C38 C36 119(2) . .
C38 C37 C39 126(2) . .
C38 C37 N7 118(2) . .
C39 C37 N7 115(2) . .
C40 N8 C39 126(2) . .
C40 N8 H17 116.9 . .
C39 N8 H17 116.9 . .
C40 N9 C44 121(2) . .
C40 N9 H22 119.5 . .
C44 N9 H22 119.5 . .
C42 C41 C40 117(2) . .
C42 C41 H18 121.5 . .
C40 C41 H18 121.5 . .
C36 C35 C34 116(3) . .
C36 C35 S3 121(2) . .
C34 C35 S3 123(3) . .
S3 N7 C37 114.5(17) . .
S3 N7 C46 122.4(19) . .
C37 N7 C46 111.7(18) . .
N9 C40 N8 120(2) . .
N9 C40 C41 120(2) . .
N8 C40 C41 120(2) . .
O11 C39 N8 120(3) . .
O11 C39 C37 123(2) . .
N8 C39 C37 117(2) . .
N9 C44 C43 124(2) . .
N9 C44 H21 118.2 . .
C43 C44 H21 118.2 . .
C44 C43 C42 115(3) . .
C44 C43 H20 122.5 . .
C42 C43 H20 122.5 . .
C34 C33 C32 114(3) . .
C34 C33 H14 123.1 . .
C32 C33 H14 123.1 . .
C33 C32 C31 127(3) . .
C33 C32 H15 116.7 . .
C31 C32 H15 116.7 . .
C41 C42 C43 123(3) . .
C41 C42 H19 118.3 . .
C43 C42 H19 118.3 . .
C36 C31 C32 118(2) . .
C36 C31 H16 121.2 . .
C32 C31 H16 121.2 . .
C33 C34 C35 124(4) . .
C33 C34 H13 118.2 . .
C35 C34 H13 118.2 . .

loop_
_geom_bond_atom_site_label_1
_geom_bond_atom_site_label_2
_geom_bond_distance
_geom_bond_site_symmetry_2
O13 C50 1.41(3) .
O13 H44 0.90(2) .
C46 N7 1.53(3) .
C46 H23 0.9600 .
C46 H25 0.9600 .
C46 H24 0.9600 .
C50 H40 0.9600 .
C50 H41 0.9600 .
C50 H39 0.9600 .
C30 C27 1.35(3) .
C30 C26 1.43(3) .
C30 H29 0.9300 .
S2 O6 1.392(15) .
S2 O7 1.474(17) .
S2 N4 1.62(2) .
S2 C19 1.73(3) .
O8 C24 1.27(2) .
N4 C23 1.50(3) .
N4 C29 1.54(3) .
N5 C25 1.38(3) .
N5 C24 1.40(3) .
N5 H31 0.8600 .
N6 C25 1.34(3) .
N6 C28 1.35(3) .
N6 H26 0.8600 .
O5 C22 1.32(2) .
C23 C22 1.35(3) .
C23 C24 1.45(3) .
C18 C17 1.39(3) .
C18 C19 1.41(3) .
C18 H35 0.9300 .
C16 C17 1.44(3) .
C16 C21 1.46(3) .
C16 H33 0.9300 .
C27 C28 1.41(3) .
C27 H28 0.9300 .
C20 C21 1.32(3) .
C20 C19 1.47(3) .
C20 C22 1.52(3) .
C26 C25 1.41(3) .
C26 H30 0.9300 .
C28 H27 0.9300 .
C17 H34 0.9300 .
C21 H32 0.9300 .
C29 H36 0.9600 .
C29 H37 0.9600 .
C29 H38 0.9600 .
S1 O3 1.390(15) .
S1 O4 1.450(16) .
S1 N1 1.608(19) .
S1 C6 1.74(3) .
O2 C9 1.29(3) .
C6 C1 1.42(3) .
C6 C5 1.46(3) .
C8 C7 1.38(3) .
C8 N1 1.47(3) .
C8 C9 1.47(3) .
N1 C15 1.54(3) .
N2 C9 1.33(3) .
N2 C10 1.45(3) .
N2 H5 0.8600 .
C2 C3 1.36(3) .
C2 C1 1.39(3) .
C2 H2 0.9300 .
O1 C7 1.35(3) .
O1 H42 0.8200 .
C7 C5 1.42(3) .
C10 C11 1.36(3) .
C10 N3 1.37(3) .
C15 H12 0.9600 .
C15 H11 0.9600 .
C15 H10 0.9600 .
C1 H1 0.9300 .
C3 C4 1.44(3) .
C3 H3 0.9300 .
C5 C4 1.40(3) .
C4 H4 0.9300 .
C12 C13 1.37(3) .
C12 C11 1.43(3) 2_575
C12 H8 0.9300 .
C14 N3 1.37(3) .
C14 C13 1.47(4) 2_575
C14 H7 0.9300 .
C13 C14 1.47(4) 2_575
C13 H9 0.9300 .
C11 C12 1.43(3) 2_575
C11 H6 0.9300 .
S3 O10 1.431(18) .
S3 O9 1.486(17) .
S3 N7 1.50(2) .
S3 C35 1.74(3) .
O12 C38 1.32(2) .
C36 C31 1.38(3) .
C36 C35 1.40(3) .
C36 C38 1.49(3) .
O11 C39 1.26(3) .
C38 C37 1.38(3) .
C37 C39 1.47(3) .
C37 N7 1.51(3) .
N8 C40 1.37(3) .
N8 C39 1.38(3) .
N8 H17 0.8600 .
N9 C40 1.32(3) .
N9 C44 1.34(3) .
N9 H22 0.8600 .
C41 C42 1.35(3) .
C41 C40 1.45(3) .
C41 H18 0.9300 .
C35 C34 1.52(4) .
C44 C43 1.38(3) .
C44 H21 0.9300 .
C43 C42 1.39(3) .
C43 H20 0.9300 .
C33 C34 1.37(4) .
C33 C32 1.39(3) .
C33 H14 0.9300 .
C32 C31 1.41(3) .
C32 H15 0.9300 .
C42 H19 0.9300 .
C31 H16 0.9300 .
C34 H13 0.9300 .
